data_4072181
loop_
_publ_author_name
'Lokare, Kapil S.'
'Staples, Richard J.'
'Odom, Aaron L.'

_publ_section_title
;
 Synthesis, Properties, and Structure of Tethered Molybdenum Alkylidenes
;
_journal_issue 19
_journal_name_full Organometallics
_journal_page_first 5130
_journal_paper_doi 10.1021/om800650v
_journal_volume 27
_journal_year 2008
_chemical_formula_moiety 'C36 H60 Mo N2 * 0.5(C5H12)'
_chemical_formula_sum 'C38.5 H66 Mo N2'
_chemical_formula_weight 652.87
_space_group_IT_number 2
_symmetry_cell_setting triclinic
_symmetry_Int_Tables_number 2
_symmetry_space_group_name_Hall '-P 1'
_symmetry_space_group_name_H-M 'P -1'
_atom_sites_solution_hydrogens geom
_atom_sites_solution_primary direct
_atom_sites_solution_secondary difmap
_audit_creation_method SHELXL-97
_cell_angle_alpha 94.018(5)
_cell_angle_beta 105.146(5)
_cell_angle_gamma 107.555(5)
_cell_formula_units_Z 2
_cell_length_a 9.820(3)
_cell_length_b 14.543(4)
_cell_length_c 15.017(4)
_cell_measurement_reflns_used 122
_cell_measurement_temperature 173(2)
_cell_measurement_theta_max 18.78
_cell_measurement_theta_min 3.47
_cell_volume 1947.7(10)
_computing_cell_refinement 'APEX2 (BRUKER, V2.1-0, 2006)'
_computing_data_collection 'COSMO (BRUKER, V2.0, 2006)'
_computing_data_reduction 'SAINT (BRUKER, V7.34A, 2006)'
_computing_molecular_graphics 'SHELXTL (Sheldrick, Acta Cryst. A64 2008, 112-122)'
_computing_publication_material 'SHELXTL (Sheldrick, Acta Cryst. A64 2008, 112-122)'
_computing_structure_refinement 'SHELXL (Sheldrick, Acta Cryst. A64 2008, 112-122)'
_computing_structure_solution 'SHELXS (Sheldrick, Acta Cryst. A64 2008, 112-122)'
_diffrn_ambient_temperature 173(2)
_diffrn_detector_area_resol_mean 836.6
_diffrn_measured_fraction_theta_full 0.997
_diffrn_measured_fraction_theta_max 0.997
_diffrn_measurement_device_type 'CCD area detector'
_diffrn_measurement_method '\w,and/f 0.5 deg'
_diffrn_radiation_monochromator graphite
_diffrn_radiation_probe x-ray
_diffrn_radiation_type MoK\a
_diffrn_radiation_wavelength 0.71073
_diffrn_reflns_av_R_equivalents 0.0712
_diffrn_reflns_av_sigmaI/netI 0.0824
_diffrn_reflns_limit_h_max 11
_diffrn_reflns_limit_h_min -11
_diffrn_reflns_limit_k_max 17
_diffrn_reflns_limit_k_min -17
_diffrn_reflns_limit_l_max 17
_diffrn_reflns_limit_l_min -17
_diffrn_reflns_number 18888
_diffrn_reflns_theta_full 25.00
_diffrn_reflns_theta_max 25.00
_diffrn_reflns_theta_min 1.42
_diffrn_source 'fine-focus sealed tube'
_exptl_absorpt_coefficient_mu 0.362
_exptl_absorpt_correction_T_max 0.7302
_exptl_absorpt_correction_T_min 0.6960
_exptl_absorpt_correction_type multi-scan
_exptl_absorpt_process_details SADABS
_exptl_crystal_colour orange
_exptl_crystal_density_diffrn 1.113
_exptl_crystal_density_method 'not measured'
_exptl_crystal_description parallelpiped
_exptl_crystal_F_000 706
_exptl_crystal_size_max 0.43
_exptl_crystal_size_mid 0.34
_exptl_crystal_size_min 0.30
_refine_diff_density_max 1.086
_refine_diff_density_min -0.652
_refine_diff_density_rms 0.087
_refine_ls_extinction_method none
_refine_ls_goodness_of_fit_ref 1.051
_refine_ls_hydrogen_treatment constr
_refine_ls_matrix_type full
_refine_ls_number_parameters 401
_refine_ls_number_reflns 6837
_refine_ls_number_restraints 37
_refine_ls_restrained_S_all 1.071
_refine_ls_R_factor_all 0.0968
_refine_ls_R_factor_gt 0.0702
_refine_ls_shift/su_max 0.001
_refine_ls_shift/su_mean 0.000
_refine_ls_structure_factor_coef Fsqd
_refine_ls_weighting_details 'calc w=1/[\s^2^(Fo^2^)+(0.0980P)^2^+1.7832P] where P=(Fo^2^+2Fc^2^)/3'
_refine_ls_weighting_scheme calc
_refine_ls_wR_factor_gt 0.1806
_refine_ls_wR_factor_ref 0.2023
_reflns_number_gt 4931
_reflns_number_total 6837
_reflns_threshold_expression >2sigma(I)
_cod_data_source_file om800650v_si_002.cif
_cod_data_source_block 07003t
_cod_depositor_comments
;
The following automatic conversions were performed:

'_exptl_absorpt_correction_type' value 'Multi-scan' changed to
'multi-scan' according to
/home/saulius/struct/CIF-dictionaries/cif_core.dic dictionary named
'cif_core.dic' version 2.4.1 from 2010-06-29.

Automatic conversion script
Id: cif_fix_values 1715 2011-07-08 13:25:40Z adriana 
;
_cod_original_cell_volume 1947.8(10)
_cod_original_sg_symbol_Hall '-1 P '
_cod_original_formula_sum 'C38.50 H66 Mo N2'
_cod_database_code 4072181
_contact_crystallographer_name 'Richard Staples'
_contact_crystallographer_email xraystaples@chemistry.msu.com

loop_
_symmetry_equiv_pos_as_xyz
'x, y, z'
'-x, -y, -z'

loop_
_atom_site_label
_atom_site_type_symbol
_atom_site_fract_x
_atom_site_fract_y
_atom_site_fract_z
_atom_site_U_iso_or_equiv
_atom_site_adp_type
_atom_site_occupancy
_atom_site_symmetry_multiplicity
_atom_site_calc_flag
_atom_site_refinement_flags
Mo Mo 0.52899(5) 0.67936(3) 0.78737(3) 0.0530(2) Uani 1 1 d .
N1 N 0.4627(5) 0.6931(3) 0.8836(3) 0.0540(11) Uani 1 1 d .
N2 N 0.4220(5) 0.7034(3) 0.6848(3) 0.0570(12) Uani 1 1 d .
C1 C 0.7461(6) 0.7874(4) 0.8277(4) 0.0586(14) Uani 1 1 d .
H1A H 0.7370 0.8473 0.8573 0.070 Uiso 1 1 calc R
H1B H 0.8106 0.7646 0.8773 0.070 Uiso 1 1 calc R
C2 C 0.8322(7) 0.8182(4) 0.7577(4) 0.0615(15) Uani 1 1 d .
C3 C 0.7613(8) 0.8768(5) 0.6922(5) 0.085(2) Uani 1 1 d .
H3A H 0.8141 0.8918 0.6451 0.127 Uiso 1 1 calc R
H3B H 0.7681 0.9378 0.7280 0.127 Uiso 1 1 calc R
H3C H 0.6560 0.8387 0.6612 0.127 Uiso 1 1 calc R
C4 C 0.8362(8) 0.7279(5) 0.7005(5) 0.0791(19) Uani 1 1 d .
H4A H 0.7350 0.6903 0.6606 0.119 Uiso 1 1 calc R
H4B H 0.8741 0.6871 0.7429 0.119 Uiso 1 1 calc R
H4C H 0.9021 0.7487 0.6614 0.119 Uiso 1 1 calc R
C5 C 0.9950(7) 0.8821(5) 0.8116(5) 0.0758(18) Uani 1 1 d .
H5A H 1.0506 0.9033 0.7670 0.114 Uiso 1 1 calc R
H5B H 1.0431 0.8438 0.8523 0.114 Uiso 1 1 calc R
H5C H 0.9945 0.9394 0.8497 0.114 Uiso 1 1 calc R
C6 C 0.5133(7) 0.5306(4) 0.7531(4) 0.0589(14) Uani 1 1 d .
H6A H 0.4086 0.4945 0.7158 0.071 Uiso 1 1 calc R
H6B H 0.5760 0.5296 0.7112 0.071 Uiso 1 1 calc R
C7 C 0.5559(7) 0.4717(4) 0.8295(4) 0.0591(14) Uani 1 1 d .
C8 C 0.4309(7) 0.4356(5) 0.8734(4) 0.0702(17) Uani 1 1 d .
H8A H 0.3403 0.3935 0.8254 0.105 Uiso 1 1 calc R
H8B H 0.4110 0.4917 0.9006 0.105 Uiso 1 1 calc R
H8C H 0.4605 0.3984 0.9225 0.105 Uiso 1 1 calc R
C9 C 0.6980(8) 0.5343(5) 0.9071(5) 0.0779(19) Uani 1 1 d .
H9A H 0.6788 0.5892 0.9370 0.117 Uiso 1 1 calc R
H9B H 0.7798 0.5593 0.8799 0.117 Uiso 1 1 calc R
H9C H 0.7259 0.4942 0.9538 0.117 Uiso 1 1 calc R
C10 C 0.5871(8) 0.3841(5) 0.7858(5) 0.0760(18) Uani 1 1 d .
H10A H 0.6131 0.3450 0.8340 0.114 Uiso 1 1 calc R
H10B H 0.6704 0.4079 0.7597 0.114 Uiso 1 1 calc R
H10C H 0.4976 0.3436 0.7360 0.114 Uiso 1 1 calc R
C11 C 0.3742(6) 0.7157(4) 0.9354(4) 0.0522(13) Uani 1 1 d .
C12 C 0.2200(7) 0.6670(5) 0.9070(4) 0.0656(16) Uani 1 1 d .
C13 C 0.1365(7) 0.6901(5) 0.9610(5) 0.0734(18) Uani 1 1 d .
H13 H 0.0315 0.6575 0.9417 0.088 Uiso 1 1 calc R
C14 C 0.1997(8) 0.7592(5) 1.0422(5) 0.0753(19) Uani 1 1 d D
C15 C 0.3505(8) 0.8065(4) 1.0672(4) 0.0642(16) Uani 1 1 d .
H15 H 0.3948 0.8558 1.1210 0.077 Uiso 1 1 calc R
C16 C 0.4425(6) 0.7859(4) 1.0174(4) 0.0544(13) Uani 1 1 d .
C17 C 0.1454(7) 0.5938(6) 0.8174(5) 0.084(2) Uani 1 1 d .
H17A H 0.0440 0.5554 0.8164 0.125 Uiso 1 1 calc R
H17B H 0.2035 0.5501 0.8141 0.125 Uiso 1 1 calc R
H17C H 0.1405 0.6286 0.7637 0.125 Uiso 1 1 calc R
C18 C 0.0969(13) 0.7730(4) 1.0880(6) 0.138(3) Uani 1 1 d DU
H18 H 0.0026 0.7518 1.0346 0.165 Uiso 1 1 calc R
C19 C 0.1069(14) 0.8769(5) 1.1203(8) 0.158(4) Uani 1 1 d DU
H19A H 0.1907 0.9050 1.1775 0.237 Uiso 1 1 calc R
H19B H 0.0136 0.8763 1.1329 0.237 Uiso 1 1 calc R
H19C H 0.1229 0.9164 1.0714 0.237 Uiso 1 1 calc R
C20 C 0.0513(13) 0.7034(6) 1.1541(8) 0.143(3) Uani 1 1 d DU
H20A H 0.0113 0.6361 1.1209 0.215 Uiso 1 1 calc R
H20B H -0.0256 0.7187 1.1768 0.215 Uiso 1 1 calc R
H20C H 0.1387 0.7107 1.2072 0.215 Uiso 1 1 calc R
C21 C 0.6104(7) 0.8389(4) 1.0476(4) 0.0611(15) Uani 1 1 d .
H21 H 0.6562 0.7970 1.0182 0.073 Uiso 1 1 calc R
C22 C 0.6483(8) 0.9345(5) 1.0126(5) 0.0801(19) Uani 1 1 d .
H22A H 0.6003 0.9240 0.9450 0.120 Uiso 1 1 calc R
H22B H 0.7569 0.9625 1.0257 0.120 Uiso 1 1 calc R
H22C H 0.6124 0.9795 1.0440 0.120 Uiso 1 1 calc R
C23 C 0.6811(8) 0.8532(5) 1.1538(5) 0.0791(19) Uani 1 1 d .
H23A H 0.7898 0.8834 1.1691 0.119 Uiso 1 1 calc R
H23B H 0.6577 0.7897 1.1750 0.119 Uiso 1 1 calc R
H23C H 0.6410 0.8957 1.1850 0.119 Uiso 1 1 calc R
C24 C 0.3081(6) 0.7286(4) 0.6234(4) 0.0559(13) Uani 1 1 d .
C25 C 0.2734(7) 0.8097(4) 0.6508(4) 0.0614(15) Uani 1 1 d .
C26 C 0.1678(7) 0.8333(5) 0.5927(4) 0.0783(19) Uani 1 1 d D
H26 H 0.1442 0.8885 0.6125 0.094 Uiso 1 1 calc R
C27 C 0.0862(6) 0.7783(5) 0.4999(5) 0.085(2) Uani 1 1 d D
C28 C 0.1228(7) 0.7009(5) 0.4752(5) 0.085(2) Uani 1 1 d D
H28 H 0.0704 0.6635 0.4148 0.102 Uiso 1 1 calc R
C29 C 0.2356(7) 0.6710(5) 0.5340(4) 0.0676(16) Uani 1 1 d .
C30 C 0.3516(8) 0.8707(5) 0.7452(5) 0.0754(18) Uani 1 1 d .
H30A H 0.3262 0.9309 0.7471 0.113 Uiso 1 1 calc R
H30B H 0.4600 0.8873 0.7577 0.113 Uiso 1 1 calc R
H30C H 0.3200 0.8341 0.7928 0.113 Uiso 1 1 calc R
C31 C -0.0402(6) 0.8111(5) 0.4460(5) 0.163(4) Uani 1 1 d DU
H31A H -0.0634 0.8495 0.4944 0.196 Uiso 1 1 calc R
C32 C -0.1843(7) 0.7269(7) 0.3996(8) 0.184(5) Uani 1 1 d DU
H32A H -0.2578 0.7276 0.4327 0.275 Uiso 1 1 calc R
H32B H -0.1642 0.6649 0.4018 0.275 Uiso 1 1 calc R
H32C H -0.2239 0.7338 0.3343 0.275 Uiso 1 1 calc R
C33 C 0.0070(10) 0.8823(7) 0.3816(8) 0.174(5) Uani 1 1 d DU
H33A H 0.1028 0.8814 0.3741 0.262 Uiso 1 1 calc R
H33B H 0.0177 0.9484 0.4087 0.262 Uiso 1 1 calc R
H33C H -0.0692 0.8632 0.3204 0.262 Uiso 1 1 calc R
C34 C 0.2826(9) 0.5861(5) 0.5056(5) 0.0782(19) Uani 1 1 d .
H34 H 0.3048 0.5536 0.5616 0.094 Uiso 1 1 calc R
C35 C 0.1615(11) 0.5080(6) 0.4266(6) 0.114(3) Uani 1 1 d .
H35A H 0.0738 0.4791 0.4475 0.172 Uiso 1 1 calc R
H35B H 0.2010 0.4568 0.4103 0.172 Uiso 1 1 calc R
H35C H 0.1328 0.5383 0.3716 0.172 Uiso 1 1 calc R
C36 C 0.4262(10) 0.6227(7) 0.4783(6) 0.104(3) Uani 1 1 d .
H36A H 0.4086 0.6558 0.4240 0.156 Uiso 1 1 calc R
H36B H 0.4574 0.5672 0.4628 0.156 Uiso 1 1 calc R
H36C H 0.5048 0.6686 0.5308 0.156 Uiso 1 1 calc R
C1S C 0.537(3) 1.0543(17) 0.5858(18) 0.119(7) Uani 0.50 1 d P
H1SA H 0.6437 1.0796 0.6000 0.143 Uiso 0.50 1 d PR
H1SB H 0.5189 1.0040 0.6237 0.143 Uiso 0.50 1 d PR
C2S C 0.5000 1.0000 0.5000 0.132(5) Uani 1 2 d S
H2SA H 0.3930 0.9743 0.4843 0.159 Uiso 0.50 1 d PR
H2SB H 0.5199 1.0491 0.4612 0.159 Uiso 0.50 1 d PR
C3S C 0.532(4) 0.925(2) 0.4599(16) 0.153(12) Uani 0.50 1 d P
H3SA H 0.5104 0.8739 0.4968 0.183 Uiso 0.50 1 d PR
H3SB H 0.6392 0.9489 0.4748 0.183 Uiso 0.50 1 d PR
C4S C 0.4884(17) 0.8769(9) 0.3697(8) 0.160(5) Uani 1 1 d .
H4SA H 0.5361 0.8286 0.3664 0.240 Uiso 1 1 d R
H4SB H 0.3819 0.8455 0.3512 0.240 Uiso 1 1 d R
H4SC H 0.5140 0.9225 0.3286 0.240 Uiso 1 1 d R

loop_
_atom_site_aniso_label
_atom_site_aniso_U_11
_atom_site_aniso_U_22
_atom_site_aniso_U_33
_atom_site_aniso_U_23
_atom_site_aniso_U_13
_atom_site_aniso_U_12
Mo 0.0593(3) 0.0517(3) 0.0498(3) 0.0059(2) 0.0170(2) 0.0207(2)
N1 0.056(3) 0.051(3) 0.056(3) 0.005(2) 0.017(2) 0.019(2)
N2 0.066(3) 0.056(3) 0.048(3) 0.003(2) 0.016(2) 0.020(2)
C1 0.064(4) 0.057(3) 0.060(3) 0.009(3) 0.021(3) 0.025(3)
C2 0.063(4) 0.061(4) 0.066(4) 0.010(3) 0.026(3) 0.023(3)
C3 0.092(5) 0.080(5) 0.091(5) 0.034(4) 0.042(4) 0.026(4)
C4 0.085(5) 0.080(4) 0.078(5) 0.006(4) 0.041(4) 0.023(4)
C5 0.066(4) 0.073(4) 0.089(5) 0.015(4) 0.032(4) 0.017(3)
C6 0.072(4) 0.055(3) 0.054(3) 0.009(3) 0.021(3) 0.026(3)
C7 0.067(4) 0.052(3) 0.059(3) 0.013(3) 0.017(3) 0.020(3)
C8 0.079(4) 0.070(4) 0.063(4) 0.017(3) 0.025(3) 0.022(3)
C9 0.073(4) 0.087(5) 0.070(4) 0.025(4) 0.010(3) 0.028(4)
C10 0.097(5) 0.066(4) 0.084(5) 0.022(3) 0.041(4) 0.040(4)
C11 0.057(3) 0.049(3) 0.055(3) 0.013(3) 0.021(3) 0.019(3)
C12 0.056(4) 0.075(4) 0.070(4) 0.023(3) 0.019(3) 0.024(3)
C13 0.055(4) 0.078(4) 0.093(5) 0.026(4) 0.028(4) 0.023(3)
C14 0.081(5) 0.073(4) 0.100(5) 0.032(4) 0.052(4) 0.040(4)
C15 0.087(5) 0.059(4) 0.061(4) 0.014(3) 0.035(3) 0.033(3)
C16 0.068(4) 0.050(3) 0.056(3) 0.014(3) 0.026(3) 0.026(3)
C17 0.052(4) 0.099(5) 0.083(5) 0.002(4) 0.014(3) 0.009(3)
C18 0.177(7) 0.116(6) 0.191(8) 0.058(5) 0.136(6) 0.074(5)
C19 0.206(8) 0.130(7) 0.214(9) 0.041(7) 0.158(7) 0.080(7)
C20 0.187(8) 0.127(7) 0.178(8) 0.043(6) 0.134(7) 0.068(6)
C21 0.065(4) 0.061(4) 0.051(3) -0.002(3) 0.016(3) 0.017(3)
C22 0.081(5) 0.078(5) 0.070(4) 0.016(4) 0.018(4) 0.013(4)
C23 0.091(5) 0.067(4) 0.070(4) 0.007(3) 0.016(4) 0.021(4)
C24 0.060(3) 0.052(3) 0.058(3) 0.017(3) 0.019(3) 0.018(3)
C25 0.067(4) 0.059(4) 0.068(4) 0.023(3) 0.024(3) 0.029(3)
C26 0.082(5) 0.069(4) 0.096(5) 0.022(4) 0.040(4) 0.029(4)
C27 0.070(4) 0.077(5) 0.116(6) 0.052(5) 0.025(4) 0.031(4)
C28 0.077(5) 0.091(5) 0.063(4) 0.027(4) -0.005(3) 0.010(4)
C29 0.074(4) 0.061(4) 0.061(4) 0.017(3) 0.019(3) 0.012(3)
C30 0.093(5) 0.067(4) 0.079(4) 0.008(3) 0.032(4) 0.040(4)
C31 0.096(5) 0.158(7) 0.198(8) 0.100(6) -0.021(6) 0.029(5)
C32 0.099(6) 0.184(9) 0.215(10) 0.088(8) -0.030(7) 0.025(6)
C33 0.117(7) 0.158(8) 0.198(9) 0.101(7) -0.024(7) 0.018(6)
C34 0.109(6) 0.070(4) 0.057(4) 0.006(3) 0.023(4) 0.034(4)
C35 0.134(8) 0.089(6) 0.092(6) -0.023(5) 0.016(5) 0.021(5)
C36 0.124(7) 0.118(7) 0.082(5) 0.003(5) 0.031(5) 0.059(6)
C1S 0.16(2) 0.104(15) 0.099(16) -0.004(13) 0.044(15) 0.051(14)
C2S 0.159(14) 0.108(11) 0.121(13) 0.003(9) 0.055(11) 0.024(10)
C3S 0.23(3) 0.13(2) 0.074(14) -0.006(13) -0.020(16) 0.09(2)
C4S 0.233(15) 0.134(10) 0.134(10) 0.024(8) 0.082(11) 0.067(10)

loop_
_atom_type_symbol
_atom_type_description
_atom_type_scat_dispersion_real
_atom_type_scat_dispersion_imag
_atom_type_scat_source
C C 0.0033 0.0016 'International Tables Vol C Tables 4.2.6.8 and 6.1.1.4'
H H 0.0000 0.0000 'International Tables Vol C Tables 4.2.6.8 and 6.1.1.4'
N N 0.0061 0.0033 'International Tables Vol C Tables 4.2.6.8 and 6.1.1.4'
Mo Mo -1.6832 0.6857 'International Tables Vol C Tables 4.2.6.8 and 6.1.1.4'

loop_
_geom_angle_atom_site_label_1
_geom_angle_atom_site_label_2
_geom_angle_atom_site_label_3
_geom_angle
_geom_angle_site_symmetry_1
_geom_angle_site_symmetry_3
N2 Mo N1 113.5(2) . .
N2 Mo C1 108.3(2) . .
N1 Mo C1 103.7(2) . .
N2 Mo C6 103.9(2) . .
N1 Mo C6 110.2(2) . .
C1 Mo C6 117.6(2) . .
C11 N1 Mo 158.7(4) . .
C24 N2 Mo 160.0(4) . .
C2 C1 Mo 122.2(4) . .
C2 C1 H1A 106.8 . .
Mo C1 H1A 106.8 . .
C2 C1 H1B 106.8 . .
Mo C1 H1B 106.8 . .
H1A C1 H1B 106.6 . .
C3 C2 C1 110.9(5) . .
C3 C2 C4 109.4(6) . .
C1 C2 C4 110.2(5) . .
C3 C2 C5 108.9(5) . .
C1 C2 C5 109.0(5) . .
C4 C2 C5 108.4(5) . .
C2 C3 H3A 109.5 . .
C2 C3 H3B 109.5 . .
H3A C3 H3B 109.5 . .
C2 C3 H3C 109.5 . .
H3A C3 H3C 109.5 . .
H3B C3 H3C 109.5 . .
C2 C4 H4A 109.5 . .
C2 C4 H4B 109.5 . .
H4A C4 H4B 109.5 . .
C2 C4 H4C 109.5 . .
H4A C4 H4C 109.5 . .
H4B C4 H4C 109.5 . .
C2 C5 H5A 109.5 . .
C2 C5 H5B 109.5 . .
H5A C5 H5B 109.5 . .
C2 C5 H5C 109.5 . .
H5A C5 H5C 109.5 . .
H5B C5 H5C 109.5 . .
C7 C6 Mo 120.9(4) . .
C7 C6 H6A 107.1 . .
Mo C6 H6A 107.1 . .
C7 C6 H6B 107.1 . .
Mo C6 H6B 107.1 . .
H6A C6 H6B 106.8 . .
C8 C7 C6 110.7(5) . .
C8 C7 C9 108.3(5) . .
C6 C7 C9 110.9(5) . .
C8 C7 C10 109.9(5) . .
C6 C7 C10 108.6(5) . .
C9 C7 C10 108.5(5) . .
C7 C8 H8A 109.5 . .
C7 C8 H8B 109.5 . .
H8A C8 H8B 109.5 . .
C7 C8 H8C 109.5 . .
H8A C8 H8C 109.5 . .
H8B C8 H8C 109.5 . .
C7 C9 H9A 109.5 . .
C7 C9 H9B 109.5 . .
H9A C9 H9B 109.5 . .
C7 C9 H9C 109.5 . .
H9A C9 H9C 109.5 . .
H9B C9 H9C 109.5 . .
C7 C10 H10A 109.5 . .
C7 C10 H10B 109.5 . .
H10A C10 H10B 109.5 . .
C7 C10 H10C 109.5 . .
H10A C10 H10C 109.5 . .
H10B C10 H10C 109.5 . .
C12 C11 N1 120.0(5) . .
C12 C11 C16 120.5(5) . .
N1 C11 C16 119.5(5) . .
C13 C12 C11 118.3(6) . .
C13 C12 C17 120.9(6) . .
C11 C12 C17 120.8(5) . .
C12 C13 C14 122.9(6) . .
C12 C13 H13 118.6 . .
C14 C13 H13 118.6 . .
C15 C14 C13 117.4(5) . .
C15 C14 C18 127.8(7) . .
C13 C14 C18 114.8(7) . .
C14 C15 C16 123.1(6) . .
C14 C15 H15 118.5 . .
C16 C15 H15 118.5 . .
C15 C16 C11 117.8(5) . .
C15 C16 C21 121.9(5) . .
C11 C16 C21 120.2(5) . .
C12 C17 H17A 109.5 . .
C12 C17 H17B 109.5 . .
H17A C17 H17B 109.5 . .
C12 C17 H17C 109.5 . .
H17A C17 H17C 109.5 . .
H17B C17 H17C 109.5 . .
C14 C18 C19 118.4(5) . .
C14 C18 C20 118.5(5) . .
C19 C18 C20 112.9(3) . .
C14 C18 H18 100.7 . .
C19 C18 H18 100.7 . .
C20 C18 H18 100.7 . .
C18 C19 H19A 109.5 . .
C18 C19 H19B 109.5 . .
H19A C19 H19B 109.5 . .
C18 C19 H19C 109.5 . .
H19A C19 H19C 109.5 . .
H19B C19 H19C 109.5 . .
C18 C20 H20A 109.5 . .
C18 C20 H20B 109.5 . .
H20A C20 H20B 109.5 . .
C18 C20 H20C 109.5 . .
H20A C20 H20C 109.5 . .
H20B C20 H20C 109.5 . .
C22 C21 C16 111.5(5) . .
C22 C21 C23 110.8(5) . .
C16 C21 C23 112.7(5) . .
C22 C21 H21 107.2 . .
C16 C21 H21 107.2 . .
C23 C21 H21 107.2 . .
C21 C22 H22A 109.5 . .
C21 C22 H22B 109.5 . .
H22A C22 H22B 109.5 . .
C21 C22 H22C 109.5 . .
H22A C22 H22C 109.5 . .
H22B C22 H22C 109.5 . .
C21 C23 H23A 109.5 . .
C21 C23 H23B 109.5 . .
H23A C23 H23B 109.5 . .
C21 C23 H23C 109.5 . .
H23A C23 H23C 109.5 . .
H23B C23 H23C 109.5 . .
C25 C24 N2 119.8(5) . .
C25 C24 C29 122.0(6) . .
N2 C24 C29 118.1(5) . .
C26 C25 C24 119.4(6) . .
C26 C25 C30 118.9(6) . .
C24 C25 C30 121.7(6) . .
C25 C26 C27 122.6(6) . .
C25 C26 H26 118.7 . .
C27 C26 H26 118.7 . .
C28 C27 C26 116.5(4) . .
C28 C27 C31 128.1(6) . .
C26 C27 C31 115.2(6) . .
C27 C28 C29 124.0(6) . .
C27 C28 H28 118.0 . .
C29 C28 H28 118.0 . .
C24 C29 C28 115.3(6) . .
C24 C29 C34 120.1(6) . .
C28 C29 C34 124.6(6) . .
C25 C30 H30A 109.5 . .
C25 C30 H30B 109.5 . .
H30A C30 H30B 109.5 . .
C25 C30 H30C 109.5 . .
H30A C30 H30C 109.5 . .
H30B C30 H30C 109.5 . .
C32 C31 C33 114.1(3) . .
C32 C31 C27 113.2(3) . .
C33 C31 C27 112.9(3) . .
C32 C31 H31A 105.2 . .
C33 C31 H31A 105.2 . .
C27 C31 H31A 105.2 . .
C31 C32 H32A 109.5 . .
C31 C32 H32B 109.5 . .
H32A C32 H32B 109.5 . .
C31 C32 H32C 109.5 . .
H32A C32 H32C 109.5 . .
H32B C32 H32C 109.5 . .
C31 C33 H33A 109.5 . .
C31 C33 H33B 109.5 . .
H33A C33 H33B 109.5 . .
C31 C33 H33C 109.5 . .
H33A C33 H33C 109.5 . .
H33B C33 H33C 109.5 . .
C29 C34 C36 110.5(6) . .
C29 C34 C35 114.0(7) . .
C36 C34 C35 110.0(7) . .
C29 C34 H34 107.4 . .
C36 C34 H34 107.4 . .
C35 C34 H34 107.4 . .
C34 C35 H35A 109.5 . .
C34 C35 H35B 109.5 . .
H35A C35 H35B 109.5 . .
C34 C35 H35C 109.5 . .
H35A C35 H35C 109.5 . .
H35B C35 H35C 109.5 . .
C34 C36 H36A 109.5 . .
C34 C36 H36B 109.5 . .
H36A C36 H36B 109.5 . .
C34 C36 H36C 109.5 . .
H36A C36 H36C 109.5 . .
H36B C36 H36C 109.5 . .
C3S C1S C4S 74(2) 2_676 2_676
C3S C1S C2S 70(2) 2_676 .
C4S C1S C2S 143(3) 2_676 .
C3S C1S H1SA 124.6 2_676 .
C4S C1S H1SA 101.2 2_676 .
C2S C1S H1SA 100.4 . .
C3S C1S H1SB 130.8 2_676 .
C4S C1S H1SB 101.6 2_676 .
C2S C1S H1SB 101.2 . .
H1SA C1S H1SB 104.6 . .
C1S C2S C1S 180(3) 2_676 .
C1S C2S C3S 138.5(11) 2_676 2_676
C1S C2S C3S 41.5(11) . 2_676
C1S C2S C3S 41.5(11) 2_676 .
C1S C2S C3S 138.5(11) . .
C3S C2S C3S 179.999(17) 2_676 .
C1S C2S H2SA 78.3 2_676 .
C1S C2S H2SA 101.7 . .
C3S C2S H2SA 78.1 2_676 .
C3S C2S H2SA 101.9 . .
C1S C2S H2SB 77.4 2_676 .
C1S C2S H2SB 102.6 . .
C3S C2S H2SB 76.5 2_676 .
C3S C2S H2SB 103.5 . .
H2SA C2S H2SB 105.0 . .
C1S C3S C2S 69(2) 2_676 .
C1S C3S C4S 63.8(19) 2_676 .
C2S C3S C4S 133(2) . .
C1S C3S H3SA 128.7 2_676 .
C2S C3S H3SA 105.0 . .
C4S C3S H3SA 105.0 . .
C1S C3S H3SB 125.7 2_676 .
C2S C3S H3SB 103.4 . .
C4S C3S H3SB 102.8 . .
H3SA C3S H3SB 105.5 . .
C1S C4S C3S 42.5(13) 2_676 .
C1S C4S H4SA 152.6 2_676 .
C3S C4S H4SA 110.1 . .
C1S C4S H4SB 85.2 2_676 .
C3S C4S H4SB 108.0 . .
H4SA C4S H4SB 109.5 . .
C1S C4S H4SC 85.7 2_676 .
C3S C4S H4SC 110.3 . .
H4SA C4S H4SC 109.5 . .
H4SB C4S H4SC 109.5 . .

loop_
_geom_bond_atom_site_label_1
_geom_bond_atom_site_label_2
_geom_bond_distance
_geom_bond_site_symmetry_2
Mo N2 1.747(5) .
Mo N1 1.755(5) .
Mo C1 2.134(6) .
Mo C6 2.138(6) .
N1 C11 1.399(7) .
N2 C24 1.411(7) .
C1 C2 1.523(8) .
C1 H1A 0.9900 .
C1 H1B 0.9900 .
C2 C3 1.515(9) .
C2 C4 1.535(9) .
C2 C5 1.548(9) .
C3 H3A 0.9800 .
C3 H3B 0.9800 .
C3 H3C 0.9800 .
C4 H4A 0.9800 .
C4 H4B 0.9800 .
C4 H4C 0.9800 .
C5 H5A 0.9800 .
C5 H5B 0.9800 .
C5 H5C 0.9800 .
C6 C7 1.527(8) .
C6 H6A 0.9900 .
C6 H6B 0.9900 .
C7 C8 1.516(8) .
C7 C9 1.539(9) .
C7 C10 1.540(8) .
C8 H8A 0.9800 .
C8 H8B 0.9800 .
C8 H8C 0.9800 .
C9 H9A 0.9800 .
C9 H9B 0.9800 .
C9 H9C 0.9800 .
C10 H10A 0.9800 .
C10 H10B 0.9800 .
C10 H10C 0.9800 .
C11 C12 1.397(8) .
C11 C16 1.410(8) .
C12 C13 1.385(9) .
C12 C17 1.514(9) .
C13 C14 1.392(9) .
C13 H13 0.9500 .
C14 C15 1.365(9) .
C14 C18 1.415(7) .
C15 C16 1.397(8) .
C15 H15 0.9500 .
C16 C21 1.521(8) .
C17 H17A 0.9800 .
C17 H17B 0.9800 .
C17 H17C 0.9800 .
C18 C19 1.5195(7) .
C18 C20 1.5196(6) .
C18 H18 1.0000 .
C19 H19A 0.9800 .
C19 H19B 0.9800 .
C19 H19C 0.9800 .
C20 H20A 0.9800 .
C20 H20B 0.9800 .
C20 H20C 0.9800 .
C21 C22 1.496(9) .
C21 C23 1.534(8) .
C21 H21 1.0000 .
C22 H22A 0.9800 .
C22 H22B 0.9800 .
C22 H22C 0.9800 .
C23 H23A 0.9800 .
C23 H23B 0.9800 .
C23 H23C 0.9800 .
C24 C25 1.386(8) .
C24 C29 1.412(8) .
C25 C26 1.319(8) .
C25 C30 1.494(9) .
C26 C27 1.449(9) .
C26 H26 0.9500 .
C27 C28 1.337(8) .
C27 C31 1.5197(6) .
C28 C29 1.424(8) .
C28 H28 0.9500 .
C29 C34 1.515(9) .
C30 H30A 0.9800 .
C30 H30B 0.9800 .
C30 H30C 0.9800 .
C31 C32 1.5191(6) .
C31 C33 1.5192(6) .
C31 H31A 1.0000 .
C32 H32A 0.9800 .
C32 H32B 0.9800 .
C32 H32C 0.9800 .
C33 H33A 0.9800 .
C33 H33B 0.9800 .
C33 H33C 0.9800 .
C34 C36 1.522(11) .
C34 C35 1.540(10) .
C34 H34 1.0000 .
C35 H35A 0.9800 .
C35 H35B 0.9800 .
C35 H35C 0.9800 .
C36 H36A 0.9800 .
C36 H36B 0.9800 .
C36 H36C 0.9800 .
C1S C3S 0.97(3) 2_676
C1S C4S 1.28(2) 2_676
C1S C2S 1.36(2) .
C1S H1SA 0.9600 .
C1S H1SB 0.9600 .
C2S C1S 1.36(2) 2_676
C2S C3S 1.37(3) 2_676
C2S C3S 1.37(3) .
C2S H2SA 0.9600 .
C2S H2SB 0.9601 .
C3S C1S 0.97(3) 2_676
C3S C4S 1.37(2) .
C3S H3SA 0.9601 .
C3S H3SB 0.9600 .
C4S C1S 1.29(2) 2_676
C4S H4SA 0.9601 .
C4S H4SB 0.9600 .
C4S H4SC 0.9600 .

loop_
_geom_torsion_atom_site_label_1
_geom_torsion_atom_site_label_2
_geom_torsion_atom_site_label_3
_geom_torsion_atom_site_label_4
_geom_torsion
_geom_torsion_site_symmetry_1
_geom_torsion_site_symmetry_4
N2 Mo N1 C11 -5.0(11) . .
C1 Mo N1 C11 112.3(11) . .
C6 Mo N1 C11 -121.0(10) . .
N1 Mo N2 C24 -0.1(12) . .
C1 Mo N2 C24 -114.7(12) . .
C6 Mo N2 C24 119.6(12) . .
N2 Mo C1 C2 -45.0(5) . .
N1 Mo C1 C2 -165.9(4) . .
C6 Mo C1 C2 72.2(5) . .
Mo C1 C2 C3 70.7(6) . .
Mo C1 C2 C4 -50.6(7) . .
Mo C1 C2 C5 -169.4(4) . .
N2 Mo C6 C7 -163.7(4) . .
N1 Mo C6 C7 -41.9(5) . .
C1 Mo C6 C7 76.6(5) . .
Mo C6 C7 C8 79.2(6) . .
Mo C6 C7 C9 -41.0(7) . .
Mo C6 C7 C10 -160.2(4) . .
Mo N1 C11 C12 60.3(13) . .
Mo N1 C11 C16 -121.4(10) . .
N1 C11 C12 C13 178.9(5) . .
C16 C11 C12 C13 0.6(9) . .
N1 C11 C12 C17 -3.6(9) . .
C16 C11 C12 C17 178.1(6) . .
C11 C12 C13 C14 -0.4(10) . .
C17 C12 C13 C14 -177.9(6) . .
C12 C13 C14 C15 1.3(10) . .
C12 C13 C14 C18 -180.0(6) . .
C13 C14 C15 C16 -2.6(9) . .
C18 C14 C15 C16 178.9(6) . .
C14 C15 C16 C11 2.8(9) . .
C14 C15 C16 C21 -179.2(6) . .
C12 C11 C16 C15 -1.7(8) . .
N1 C11 C16 C15 180.0(5) . .
C12 C11 C16 C21 -179.7(5) . .
N1 C11 C16 C21 2.0(8) . .
C15 C14 C18 C19 45.1(12) . .
C13 C14 C18 C19 -133.4(9) . .
C15 C14 C18 C20 -97.8(10) . .
C13 C14 C18 C20 83.7(11) . .
C15 C16 C21 C22 -83.7(7) . .
C11 C16 C21 C22 94.2(7) . .
C15 C16 C21 C23 41.6(8) . .
C11 C16 C21 C23 -140.5(6) . .
Mo N2 C24 C25 46.5(14) . .
Mo N2 C24 C29 -135.2(10) . .
N2 C24 C25 C26 179.4(6) . .
C29 C24 C25 C26 1.2(9) . .
N2 C24 C25 C30 -1.3(9) . .
C29 C24 C25 C30 -179.5(6) . .
C24 C25 C26 C27 -0.6(10) . .
C30 C25 C26 C27 180.0(6) . .
C25 C26 C27 C28 0.2(10) . .
C25 C26 C27 C31 175.1(6) . .
C26 C27 C28 C29 -0.3(10) . .
C31 C27 C28 C29 -174.4(6) . .
C25 C24 C29 C28 -1.2(9) . .
N2 C24 C29 C28 -179.4(5) . .
C25 C24 C29 C34 177.0(6) . .
N2 C24 C29 C34 -1.2(8) . .
C27 C28 C29 C24 0.8(10) . .
C27 C28 C29 C34 -177.3(7) . .
C28 C27 C31 C32 40.7(10) . .
C26 C27 C31 C32 -133.4(7) . .
C28 C27 C31 C33 -90.9(9) . .
C26 C27 C31 C33 95.0(7) . .
C24 C29 C34 C36 -78.0(8) . .
C28 C29 C34 C36 100.1(8) . .
C24 C29 C34 C35 157.6(7) . .
C28 C29 C34 C35 -24.3(10) . .
C3S C1S C2S C1S -78(22) 2_676 2_676
C4S C1S C2S C1S -76(22) 2_676 2_676
C4S C1S C2S C3S 2(3) 2_676 2_676
C3S C1S C2S C3S 180.00(3) 2_676 .
C4S C1S C2S C3S -178(3) 2_676 .
C1S C2S C3S C1S 180.00(3) . 2_676
C3S C2S C3S C1S -32(45) 2_676 2_676
C1S C2S C3S C4S 2(2) 2_676 .
C1S C2S C3S C4S -178(2) . .
C3S C2S C3S C4S -30(39) 2_676 .
C2S C3S C4S C1S -2(2) . 2_676
